data_7221347
loop_
_publ_author_name
'Glemser, O.'
'Kindler, E.'
'Krebs, B.'
'Schnepel, F.M.'
'Mews, R.'
'Wegener, J.'

_publ_section_title
;
 Ueber das Bis(chlorschwefel)stickstoff-Kation N (S Cl)2
;
_journal_name_full
;
Zeitschrift fuer Naturforschung, Teil B. Anorganische Chemie, Organische 
Chemie (33,1978-41,1986)
;
_journal_page_first 657
_journal_page_last 660
_journal_volume 35
_journal_year 1980
_chemical_formula_sum 'Al Cl6 N S2'
_chemical_name_systematic 'N (S Cl)2 Al Cl4'
_space_group_IT_number 11
_symmetry_space_group_name_Hall '-P 2yb'
_symmetry_space_group_name_H-M 'P 1 21/m 1'
_cell_angle_alpha 90
_cell_angle_beta 97.33
_cell_angle_gamma 90
_cell_formula_units_Z 4
_cell_length_a 12.725
_cell_length_b 13.568
_cell_length_c 6.2
_cell_volume 1061.699
_citation_journal_id_ASTM ZNBAD2
_cod_data_source_file Glemser_ZNBAD2_1980_976.cif
_cod_data_source_block Al1Cl6N1S2
_cod_original_formula_sum 'Al1 Cl6 N1 S2'
_cod_database_code 7221347

loop_
_symmetry_equiv_pos_as_xyz
x,y,z
-x,y+1/2,-z
-x,-y,-z
x,-y-1/2,z

loop_
_atom_site_label
_atom_site_type_symbol
_atom_site_fract_x
_atom_site_fract_y
_atom_site_fract_z
_atom_site_occupancy
_atom_site_U_iso_or_equiv
Cl4 Cl-1 -0.14637 0.25 0.04268 1 0.0
Cl8 Cl-1 0.59002 0.11815 0.18093 1 0.0
S1 S 0.16332 -0.09566 0.37538 1 0.0
Al1 Al+3 0.01869 0.25 0.16541 1 0.0
Cl3 Cl-1 0.03286 0.25 0.51118 1 0.0
Cl2 Cl-1 0.34916 0.11535 0.50149 1 0.0
Cl6 Cl-1 0.36538 0.25 -0.02303 1 0.0
Cl7 Cl-1 0.58539 0.25 -0.29977 1 0.0
Al2 Al+3 0.53504 0.25 0.01358 1 0.0
Cl5 Cl-1 0.08864 0.12027 0.0554 1 0.0
S2 S 0.34409 0.02053 0.25619 1 0.0
Cl1 Cl-1 0.13784 -0.01328 0.6305 1 0.0
N1 N+2 0.25608 -0.05492 0.26807 1 0.0
